data_7708179
loop_
_publ_author_name
'Kuznetsov, Artem B.'
'Kokh, Konstantin A.'
'Kaneva, &#x0415;katerina V.'
'Svetlichnyi, Valery'
'Kononova, Nadezhda'
'Shevchenko, Vyacheslav'
'Rashchenko, Sergey V.'
'Kokh, Alexander E.'

_publ_section_title
;
 Study of EuBO3 - ScBO3 system and EuSc3(BO3)4, EuSc(BO3)2 orthoborates
;
_journal_name_full 'Dalton Transactions'
_journal_paper_doi 10.1039/D1DT02477A
_journal_year 2021
_chemical_formula_moiety 'B4 Eu1 O12 Sc3'
_chemical_formula_sum 'B4 Eu O12 Sc3'
_chemical_formula_weight 522.06
_space_group_IT_number 15
_space_group_name_Hall '-C 2yc'
_space_group_name_H-M_alt 'C 1 2/c 1'
_symmetry_cell_setting monoclinic
_symmetry_space_group_name_Hall '-C 2yc'
_symmetry_space_group_name_H-M 'C 1 2/c 1'
_atom_sites_solution_hydrogens difmap
_atom_sites_solution_primary other
_audit_update_record
;
2021-03-23 deposited with the CCDC.	2021-09-01 downloaded from the CCDC.
;
_cell_angle_alpha 90
_cell_angle_beta 105.379(4)
_cell_angle_gamma 90
_cell_formula_units_Z 4
_cell_length_a 7.6873(13)
_cell_length_b 9.8098(17)
_cell_length_c 12.021(2)
_cell_measurement_reflns_used 2131
_cell_measurement_temperature 293
_cell_measurement_theta_max 36.372
_cell_measurement_theta_min 3.445
_cell_volume 874.1(3)
_computing_cell_refinement 'Apex3 (Bruker AXS, 2016)'
_computing_data_collection 'Apex3 (Bruker AXS, 2016)'
_computing_data_reduction 'Apex3 (Bruker AXS, 2016)'
_computing_molecular_graphics 'CAMERON (Watkin et al., 1996)'
_computing_publication_material 'CRYSTALS (Betteridge et al., 2003)'
_computing_structure_refinement 'CRYSTALS (Betteridge et al., 2003)'
_computing_structure_solution 'Superflip (Palatinus & Chapuis, 2007)'
_diffrn_ambient_temperature 293
_diffrn_measured_fraction_theta_full 0.998
_diffrn_measured_fraction_theta_max 0.998
_diffrn_measurement_device Area
_diffrn_measurement_device_type 'Bruker AXS D8 VENTURE'
_diffrn_measurement_method \w/2\q
_diffrn_radiation_monochromator graphite
_diffrn_radiation_type 'Mo K\a'
_diffrn_radiation_wavelength 0.71073
_diffrn_reflns_av_R_equivalents 0.030
_diffrn_reflns_limit_h_max 12
_diffrn_reflns_limit_h_min -12
_diffrn_reflns_limit_k_max 16
_diffrn_reflns_limit_k_min -16
_diffrn_reflns_limit_l_max 19
_diffrn_reflns_limit_l_min -20
_diffrn_reflns_number 27451
_diffrn_reflns_theta_full 36.372
_diffrn_reflns_theta_max 36.372
_diffrn_reflns_theta_min 3.445
_exptl_absorpt_coefficient_mu 10.935
_exptl_absorpt_correction_T_max 0.7471
_exptl_absorpt_correction_T_min 0.6126
_exptl_absorpt_correction_type multi-scan
_exptl_absorpt_process_details 'SADABS (Siemens, 1996)'
_exptl_crystal_colour colourless
_exptl_crystal_density_diffrn 3.967
_exptl_crystal_density_method 'not measured'
_exptl_crystal_description prismatic
_exptl_crystal_F_000 1016
_exptl_crystal_size_max 0.180
_exptl_crystal_size_mid 0.119
_exptl_crystal_size_min 0.086
_refine_diff_density_max 8.15
_refine_diff_density_min -2.86
_refine_ls_extinction_method None
_refine_ls_goodness_of_fit_ref 1.0039
_refine_ls_hydrogen_treatment noref
_refine_ls_matrix_type full
_refine_ls_number_parameters 92
_refine_ls_number_reflns 2115
_refine_ls_number_restraints 0
_refine_ls_R_factor_all 0.0286
_refine_ls_R_factor_gt 0.0285
_refine_ls_shift/su_max 0.0011752
_refine_ls_shift/su_mean 0.0000456
_refine_ls_structure_factor_coef F
_refine_ls_weighting_details
;
 Method, part 1, Chebychev polynomial, (Watkin, 1994, Prince, 1982) 
 [weight] = 1.0/[A~0~*T~0~(x)+A~1~*T~1~(x) ... +A~n-1~]*T~n-1~(x)] 
 where A~i~ are the Chebychev coefficients listed below and x= Fcalc/Fmax 
 Method = Robust Weighting (Prince, 1982) 
 W = [weight] * [1-(deltaF/6*sigmaF)^2^]^2^ 
 A~i~ are: 
 0.341 0.284 0.183 
;
_refine_ls_weighting_scheme calc
_refine_ls_wR_factor_all 0.0290
_refine_ls_wR_factor_gt 0.0290
_refine_ls_wR_factor_ref 0.0289
_reflns_limit_h_max 12
_reflns_limit_h_min -12
_reflns_limit_k_max 16
_reflns_limit_k_min 0
_reflns_limit_l_max 20
_reflns_limit_l_min 0
_reflns_number_gt 2121
_reflns_number_total 2131
_reflns_threshold_expression I>2.0\s(I)
_oxford_diffrn_Wilson_B_factor 0.41
_oxford_diffrn_Wilson_scale 286.49
_oxford_refine_ls_r_factor_ref 0.0284
_oxford_refine_ls_scale 0.08081(13)
_oxford_reflns_number_all 2126
_cod_data_source_file d1dt02477a2.cif
_cod_data_source_block I
_cod_original_cell_volume 874.0(3)
_cod_original_sg_symbol_Hall '-C 2yc '
_cod_original_sg_symbol_H-M 'C 2/c '
_cod_original_formula_sum 'B4 Eu1 O12 Sc3'
_cod_database_code 7708179
_oxford_refine_reflns_threshold_expression_ref I>3.0\s(I)

loop_
_symmetry_equiv_pos_as_xyz
x,y,z
-x,-y,-z
x+1/2,y+1/2,z
-x+1/2,-y+1/2,-z
x,-y,z+1/2
-x,y,-z+1/2
x+1/2,-y+1/2,z+1/2
-x+1/2,y+1/2,-z+1/2

loop_
_atom_site_label
_atom_site_type_symbol
_atom_site_fract_x
_atom_site_fract_y
_atom_site_fract_z
_atom_site_U_iso_or_equiv
_atom_site_occupancy
_atom_site_adp_type
_atom_site_refinement_flags_posn
_atom_site_refinement_flags_adp
_atom_site_refinement_flags_occupancy
_atom_site_disorder_assembly
_atom_site_disorder_group
_atom_site_attached_hydrogens
Eu1 Eu 0.0000 0.531474(13) 0.2500 0.0063 1.0000 Uani S T . . . .
Sc2 Sc 0.54619(5) 0.24839(3) 0.52424(3) 0.0033 1.0000 Uani . . . . . .
Sc3 Sc 0.5000 0.42907(5) 0.7500 0.0032 1.0000 Uani S T . . . .
B1 B 0.2972(3) 0.3004(2) 0.27348(18) 0.0059 1.0000 Uani . . . . . .
B2 B 0.2442(3) 0.4761(2) 0.49902(18) 0.0054 1.0000 Uani . . . . . .
O1 O 0.2958(2) 0.44057(16) 0.26271(15) 0.0076 1.0000 Uani . . . . . .
O2 O 0.4315(2) 0.22962(17) 0.34924(13) 0.0077 1.0000 Uani . . . . . .
O3 O 0.6593(2) 0.27305(19) 0.70409(14) 0.0104 1.0000 Uani . . . . . .
O4 O 0.38428(19) 0.40220(15) 0.56739(12) 0.0058 1.0000 Uani . . . . . .
O5 O 0.0945(2) 0.41439(16) 0.42862(12) 0.0062 1.0000 Uani . . . . . .
O6 O 0.2509(2) 0.61644(15) 0.49797(15) 0.0080 1.0000 Uani . . . . . .

loop_
_atom_site_aniso_label
_atom_site_aniso_U_11
_atom_site_aniso_U_22
_atom_site_aniso_U_33
_atom_site_aniso_U_23
_atom_site_aniso_U_13
_atom_site_aniso_U_12
Eu1 0.00731(6) 0.00592(6) 0.00615(6) 0.0000 0.00257(4) 0.0000
Sc2 0.00352(12) 0.00258(12) 0.00403(12) -0.00016(8) 0.00121(9) 0.00018(8)
Sc3 0.00301(15) 0.00269(17) 0.00420(16) 0.0000 0.00129(12) 0.0000
B1 0.0062(7) 0.0050(7) 0.0061(7) -0.0003(5) 0.0012(6) -0.0001(5)
B2 0.0054(7) 0.0042(8) 0.0065(8) 0.0005(5) 0.0015(6) 0.0003(5)
O1 0.0088(6) 0.0031(5) 0.0124(6) 0.0000(4) 0.0053(5) -0.0009(4)
O2 0.0065(5) 0.0104(6) 0.0053(5) 0.0004(5) 0.0001(4) 0.0032(4)
O3 0.0113(6) 0.0116(6) 0.0051(5) -0.0017(5) -0.0034(5) 0.0090(5)
O4 0.0056(5) 0.0052(5) 0.0055(5) 0.0009(4) -0.0002(4) 0.0037(4)
O5 0.0058(5) 0.0064(5) 0.0055(5) 0.0001(4) 0.0000(4) -0.0030(4)
O6 0.0070(6) 0.0004(5) 0.0178(7) 0.0012(4) 0.0057(5) 0.0005(3)

loop_
_atom_type_symbol
_atom_type_scat_dispersion_real
_atom_type_scat_dispersion_imag
_atom_type_scat_Cromer_Mann_a1
_atom_type_scat_Cromer_Mann_b1
_atom_type_scat_Cromer_Mann_a2
_atom_type_scat_Cromer_Mann_b2
_atom_type_scat_Cromer_Mann_a3
_atom_type_scat_Cromer_Mann_b3
_atom_type_scat_Cromer_Mann_a4
_atom_type_scat_Cromer_Mann_b4
_atom_type_scat_Cromer_Mann_c
_atom_type_scat_source
Eu -0.5420 3.6690 23.7497 2.2226 20.3745 0.1639 11.8509 11.3110 3.2650 22.9966 0.7593 'International Tables Vol C 4.2.6.8 and 6.1.1.4'
Sc 0.2260 0.3720 13.4008 0.2985 8.0273 7.9629 1.6594 -0.2860 1.5794 16.0662 -6.6667 'International Tables Vol C 4.2.6.8 and 6.1.1.4'
B 0.0000 0.0010 2.0545 23.2185 1.3326 1.0210 1.0979 60.3498 0.7068 0.1403 -0.1932 'International Tables Vol C 4.2.6.8 and 6.1.1.4'
O 0.0080 0.0060 3.7504 16.5151 2.8429 6.5920 1.5430 0.3192 1.6209 43.3486 0.2421 'International Tables Vol C 4.2.6.8 and 6.1.1.4'

loop_
_geom_angle_atom_site_label_1
_geom_angle_site_symmetry_1
_geom_angle_atom_site_label_2
_geom_angle_site_symmetry_2
_geom_angle_atom_site_label_3
_geom_angle_site_symmetry_3
_geom_angle
_geom_angle_publ_flag
O3 5_464 Eu1 . O3 2_666 105.67(6) yes
O3 5_464 Eu1 . O6 6_555 54.21(4) yes
O3 2_666 Eu1 . O6 6_555 105.68(4) yes
O3 5_464 Eu1 . O2 3_455 47.19(5) yes
O3 2_666 Eu1 . O2 3_455 72.86(5) yes
O6 6_555 Eu1 . O2 3_455 95.40(5) yes
O3 5_464 Eu1 . O2 8_555 72.86(5) yes
O3 2_666 Eu1 . O2 8_555 47.19(5) yes
O6 6_555 Eu1 . O2 8_555 59.08(5) yes
O2 3_455 Eu1 . O2 8_555 72.53(8) yes
O3 5_464 Eu1 . O1 6_555 59.42(5) yes
O3 2_666 Eu1 . O1 6_555 162.94(5) yes
O6 6_555 Eu1 . O1 6_555 73.25(5) yes
O2 3_455 Eu1 . O1 6_555 90.20(5) yes
O2 8_555 Eu1 . O1 6_555 126.40(5) yes
O3 5_464 Eu1 . O1 . 162.94(5) yes
O3 2_666 Eu1 . O1 . 59.42(5) yes
O6 6_555 Eu1 . O1 . 118.74(5) yes
O2 3_455 Eu1 . O1 . 126.40(5) yes
O2 8_555 Eu1 . O1 . 90.20(5) yes
O3 5_464 Eu1 . O5 . 119.36(5) yes
O3 2_666 Eu1 . O5 . 95.43(5) yes
O6 6_555 Eu1 . O5 . 158.88(4) yes
O2 3_455 Eu1 . O5 . 89.84(6) yes
O2 8_555 Eu1 . O5 . 141.58(5) yes
O3 5_464 Eu1 . O6 . 105.68(4) yes
O3 2_666 Eu1 . O6 . 54.21(4) yes
O6 6_555 Eu1 . O6 . 149.82(5) yes
O2 3_455 Eu1 . O6 . 59.08(5) yes
O2 8_555 Eu1 . O6 . 95.40(5) yes
O1 6_555 Eu1 . O1 . 136.56(7) yes
O1 6_555 Eu1 . O5 . 86.31(6) yes
O1 . Eu1 . O5 . 72.91(5) yes
O1 6_555 Eu1 . O6 . 118.74(5) yes
O1 . Eu1 . O6 . 73.25(5) yes
O5 . Eu1 . O6 . 47.10(5) yes
O6 3_545 Sc2 . O6 2_666 76.31(7) yes
O6 3_545 Sc2 . O5 4_556 91.83(6) yes
O6 2_666 Sc2 . O5 4_556 164.67(6) yes
O6 3_545 Sc2 . O2 . 85.82(7) yes
O6 2_666 Sc2 . O2 . 93.28(7) yes
O5 4_556 Sc2 . O2 . 95.53(7) yes
O6 3_545 Sc2 . O3 . 95.82(7) yes
O6 2_666 Sc2 . O3 . 86.59(7) yes
O5 4_556 Sc2 . O3 . 84.98(7) yes
O2 . Sc2 . O3 . 178.27(6) yes
O4 6_656 Sc3 . O3 6_656 75.98(6) yes
O4 6_656 Sc3 . O1 5_565 96.73(6) yes
O3 6_656 Sc3 . O1 5_565 85.69(7) yes
O4 6_656 Sc3 . O1 2_666 91.99(6) yes
O3 6_656 Sc3 . O1 2_666 165.87(7) yes
O1 5_565 Sc3 . O1 2_666 103.32(9) yes
O4 6_656 Sc3 . O3 . 93.78(6) yes
O3 6_656 Sc3 . O3 . 87.71(11) yes
O1 5_565 Sc3 . O3 . 165.87(7) yes
O1 2_666 Sc3 . O3 . 85.69(7) yes
O4 6_656 Sc3 . O4 . 165.95(8) yes
O3 6_656 Sc3 . O4 . 93.78(6) yes
O1 5_565 Sc3 . O4 . 91.99(6) yes
O1 2_666 Sc3 . O4 . 96.73(6) yes
O3 . Sc3 . O4 . 75.98(6) yes
O3 7_454 B1 . O1 . 118.79(19) yes
O3 7_454 B1 . O2 . 117.67(18) yes
O1 . B1 . O2 . 123.53(19) yes
O4 . B2 . O5 . 122.08(17) yes
O4 . B2 . O6 . 120.44(17) yes
O5 . B2 . O6 . 117.48(16) yes
Sc3 2_666 O1 . B1 . 129.60(14) yes
Sc3 2_666 O1 . Eu1 . 119.35(7) yes
B1 . O1 . Eu1 . 111.00(13) yes
Sc2 . O2 . B1 . 132.50(13) yes
Sc2 . O2 . Eu1 8_545 119.10(7) yes
B1 . O2 . Eu1 8_545 107.72(12) yes
Sc3 . O3 . Sc2 . 103.81(7) yes
Sc3 . O3 . B1 7_555 128.95(14) yes
Sc2 . O3 . B1 7_555 127.17(14) yes
Sc3 . O3 . Eu1 2_666 91.46(6) yes
Sc2 . O3 . Eu1 2_666 110.05(7) yes
B1 7_555 O3 . Eu1 2_666 75.02(12) yes
Sc3 . O3 . Eu1 4_556 109.93(7) yes
Sc2 . O3 . Eu1 4_556 89.84(6) yes
B1 7_555 O3 . Eu1 4_556 71.71(12) yes
Eu1 2_666 O3 . Eu1 4_556 146.72(5) yes
Sc3 . O4 . B2 . 126.21(12) yes
Sc2 4_556 O5 . B2 . 125.34(12) yes
Sc2 4_556 O5 . Eu1 . 123.99(7) yes
B2 . O5 . Eu1 . 110.46(12) yes
Sc2 3_455 O6 . Sc2 2_666 103.69(7) yes
Sc2 3_455 O6 . B2 . 125.18(12) yes
Sc2 2_666 O6 . B2 . 131.12(12) yes
Sc2 3_455 O6 . Eu1 . 90.56(6) yes
Sc2 2_666 O6 . Eu1 . 109.13(6) yes
B2 . O6 . Eu1 . 74.55(10) yes

loop_
_geom_bond_atom_site_label_1
_geom_bond_site_symmetry_1
_geom_bond_atom_site_label_2
_geom_bond_site_symmetry_2
_geom_bond_distance
_geom_bond_publ_flag
Eu1 . O3 5_464 3.174(2) yes
Eu1 . O3 2_666 3.174(2) yes
Eu1 . O6 6_555 3.2017(18) yes
Eu1 . O2 3_455 2.4107(16) yes
Eu1 . O2 8_555 2.4107(16) yes
Eu1 . O1 6_555 2.4095(16) yes
Eu1 . O1 . 2.4095(16) yes
Eu1 . O5 . 2.3728(15) yes
Eu1 . O6 . 3.2017(18) yes
Sc2 . O6 3_545 2.1251(16) yes
Sc2 . O6 2_666 2.1173(16) yes
Sc2 . O5 4_556 2.0895(15) yes
Sc2 . O2 . 2.0623(16) yes
Sc2 . O3 . 2.1193(16) yes
Sc3 . O4 6_656 2.1549(15) yes
Sc3 . O3 6_656 2.1225(16) yes
Sc3 . O1 5_565 2.0614(16) yes
Sc3 . O1 2_666 2.0614(16) yes
Sc3 . O3 . 2.1225(16) yes
Sc3 . O4 . 2.1549(15) yes
B1 . O3 7_454 1.367(3) yes
B1 . O1 . 1.381(3) yes
B1 . O2 . 1.370(3) yes
B2 . O4 . 1.375(2) yes
B2 . O5 . 1.375(3) yes
B2 . O6 . 1.378(3) yes
